data_4316199
loop_
_publ_author_name
'Kathleen E. Kristian'
'Wenjing Song'
'Arkady Ellern'
'Ilia A. Guzei'
'Andreja Bakac'

_publ_section_title
;
 Preparation, Crystal Structure, and Unusually Facile Redox Chemistry of a
 Macrocyclic Nitrosylrhodium Complex
;
_journal_name_full 'Inorganic Chemistry'
_journal_page_first 7182
_journal_page_last 7187
_journal_paper_doi 10.1021/ic101236x
_journal_volume 49
_journal_year 2010
_chemical_formula_moiety 'C16 H38.11 Cl2 N4.95 O10 Rh'
_chemical_formula_sum 'C16 H38.11 Cl2 N4.95 O10 Rh'
_chemical_formula_weight 633.66
_chemical_name_systematic
; 
 ? 
;
_space_group_IT_number 14
_symmetry_cell_setting monoclinic
_symmetry_Int_Tables_number 14
_symmetry_space_group_name_Hall '-P 2ybc'
_symmetry_space_group_name_H-M 'P 1 21/c 1'
_atom_sites_solution_hydrogens geom
_atom_sites_solution_primary direct
_atom_sites_solution_secondary difmap
_cell_angle_alpha 90.00
_cell_angle_beta 102.78(2)
_cell_angle_gamma 90.00
_cell_formula_units_Z 2
_cell_length_a 7.965(3)
_cell_length_b 15.393(4)
_cell_length_c 10.327(4)
_cell_measurement_reflns_used 9919
_cell_measurement_temperature 102(2)
_cell_measurement_theta_max 69.4723
_cell_measurement_theta_min 5.2486
_cell_volume 1234.8(7)
_computing_cell_refinement 'SAINT Ver. 7.24A (Bruker-AXS, 2007)'
_computing_data_collection 'APEX2 Ver. 2.1-4 (Bruker-AXS, 2007)'
_computing_data_reduction 'SAINT Ver. 7.24A'
_computing_molecular_graphics SHELXTL
_computing_publication_material SHELXTL
_computing_structure_refinement SHELXTL
_computing_structure_solution 'SHELXTL (Sheldrick, 2008)'
_diffrn_ambient_temperature 102(2)
_diffrn_measured_fraction_theta_full 0.960
_diffrn_measured_fraction_theta_max 0.960
_diffrn_measurement_device_type 'Bruker SMART APEX2 area detector'
_diffrn_measurement_method '0.50\% \w and 0.5 \% \f scans'
_diffrn_radiation_monochromator graphite
_diffrn_radiation_source 'fine-focus sealed tube'
_diffrn_radiation_type Cu-K\a
_diffrn_radiation_wavelength 1.54178
_diffrn_reflns_av_R_equivalents 0.0215
_diffrn_reflns_av_sigmaI/netI 0.0125
_diffrn_reflns_limit_h_max 9
_diffrn_reflns_limit_h_min -9
_diffrn_reflns_limit_k_max 18
_diffrn_reflns_limit_k_min -18
_diffrn_reflns_limit_l_max 12
_diffrn_reflns_limit_l_min -12
_diffrn_reflns_number 14684
_diffrn_reflns_theta_full 70.00
_diffrn_reflns_theta_max 70.00
_diffrn_reflns_theta_min 5.25
_exptl_absorpt_coefficient_mu 8.121
_exptl_absorpt_correction_T_max 0.5627
_exptl_absorpt_correction_T_min 0.2935
_exptl_absorpt_correction_type multi-scan
_exptl_absorpt_process_details
;
SADABS  (Bruker-AXS, 2007)
;
_exptl_crystal_colour colourless
_exptl_crystal_density_diffrn 1.704
_exptl_crystal_density_method 'not measured'
_exptl_crystal_description block
_exptl_crystal_F_000 655
_exptl_crystal_size_max 0.20
_exptl_crystal_size_mid 0.10
_exptl_crystal_size_min 0.08
_refine_diff_density_max 0.630
_refine_diff_density_min -1.133
_refine_diff_density_rms 0.088
_refine_ls_extinction_method none
_refine_ls_goodness_of_fit_ref 0.989
_refine_ls_hydrogen_treatment mixed
_refine_ls_matrix_type full
_refine_ls_number_parameters 214
_refine_ls_number_reflns 2253
_refine_ls_number_restraints 133
_refine_ls_restrained_S_all 0.962
_refine_ls_R_factor_all 0.0378
_refine_ls_R_factor_gt 0.0376
_refine_ls_shift/su_max 0.000
_refine_ls_shift/su_mean 0.000
_refine_ls_structure_factor_coef Fsqd
_refine_ls_weighting_details 'calc w=1/[\s^2^(Fo^2^)+(0.1000P)^2^+4.4713P] where P=(Fo^2^+2Fc^2^)/3'
_refine_ls_weighting_scheme calc
_refine_ls_wR_factor_gt 0.1337
_refine_ls_wR_factor_ref 0.1338
_reflns_number_gt 2244
_reflns_number_total 2253
_reflns_threshold_expression I>2\s(I)
_cod_data_source_file ic101236x_si_002_1.cif
_cod_data_source_block bakac01
_cod_depositor_comments
;
The following automatic conversions were performed:

'_symmetry_cell_setting' value 'Monoclinic' changed to 'monoclinic'
according to the built-in table from CIF Core dictionary named
'cif_core.dic' version 2.4.1 from 2010-06-29.

Automatic conversion script
Id: cif_fix_values 1646 2011-03-28 12:23:43Z adriana 
;
_cod_original_cell_volume 1234.8(6)
_cod_original_sg_symbol_Hall '-P 2ybc     '
_cod_original_sg_symbol_H-M 'P 1 21/c 1 '
_cod_database_code 4316199

loop_
_symmetry_equiv_pos_as_xyz
'x, y, z'
'-x, y+1/2, -z+1/2'
'-x, -y, -z'
'x, -y-1/2, z-1/2'

loop_
_atom_site_label
_atom_site_type_symbol
_atom_site_fract_x
_atom_site_fract_y
_atom_site_fract_z
_atom_site_U_iso_or_equiv
_atom_site_adp_type
_atom_site_occupancy
_atom_site_symmetry_multiplicity
_atom_site_calc_flag
_atom_site_refinement_flags
_atom_site_disorder_assembly
_atom_site_disorder_group
Rh1 Rh 0.5000 0.5000 0.0000 0.01632(19) Uani 1 2 d SD . .
N1 N 0.3659(4) 0.3920(2) 0.0448(3) 0.0159(6) Uani 1 1 d . A .
H1 H 0.4305 0.3436 0.0324 0.019 Uiso 1 1 calc R . .
N2 N 0.5952(5) 0.50754(19) 0.2053(4) 0.0161(7) Uani 1 1 d . A .
H2 H 0.5247 0.5480 0.2339 0.019 Uiso 1 1 calc R . .
N3 N 0.3219(18) 0.5871(10) 0.0211(15) 0.0202(12) Uani 0.470(9) 1 d PU A 1
O1 O 0.2275(7) 0.5755(4) 0.0940(6) 0.0202(12) Uani 0.470(9) 1 d PU A 1
O2 O 0.2874(10) 0.5984(7) 0.0374(10) 0.0202(12) Uani 0.530(9) 1 d PDU A 2
H2B H 0.252(9) 0.646(3) -0.021(4) 0.030 Uiso 0.530(9) 1 d PD A 2
H2C H 0.292(11) 0.622(4) 0.1242(17) 0.030 Uiso 0.530(9) 1 d PD A 2
C1 C 0.2008(5) 0.3754(2) -0.1886(4) 0.0197(8) Uani 1 1 d . . .
H1A H 0.2981 0.3368 -0.1947 0.024 Uiso 1 1 calc R . .
H1B H 0.0946 0.3470 -0.2387 0.024 Uiso 1 1 calc R . .
C2 C 0.1894(5) 0.3789(2) -0.0423(4) 0.0171(8) Uani 1 1 d . . .
H2A H 0.1139 0.4285 -0.0293 0.021 Uiso 1 1 calc R A .
C3 C 0.1110(5) 0.2940(3) -0.0053(5) 0.0270(9) Uani 1 1 d . A .
H3A H 0.1910 0.2460 -0.0076 0.040 Uiso 1 1 calc R . .
H3B H 0.0022 0.2827 -0.0688 0.040 Uiso 1 1 calc R . .
H3C H 0.0896 0.2991 0.0843 0.040 Uiso 1 1 calc R . .
C4 C 0.3705(5) 0.3962(3) 0.1892(4) 0.0210(8) Uani 1 1 d . . .
H4A H 0.3415 0.3387 0.2214 0.025 Uiso 1 1 calc R A .
H4B H 0.2853 0.4390 0.2063 0.025 Uiso 1 1 calc R . .
C5 C 0.5509(5) 0.4230(2) 0.2611(4) 0.0178(8) Uani 1 1 d . A .
H5A H 0.5559 0.4293 0.3573 0.021 Uiso 1 1 calc R . .
H5B H 0.6348 0.3778 0.2493 0.021 Uiso 1 1 calc R . .
C6 C 0.7763(5) 0.5400(2) 0.2609(4) 0.0175(8) Uani 1 1 d . . .
C7 C 0.9121(5) 0.4727(3) 0.2489(4) 0.0190(8) Uani 1 1 d . A .
H7A H 0.9008 0.4223 0.3043 0.029 Uiso 1 1 calc R . .
H7B H 1.0269 0.4981 0.2787 0.029 Uiso 1 1 calc R . .
H7C H 0.8959 0.4544 0.1561 0.029 Uiso 1 1 calc R . .
C8 C 0.7925(5) 0.5617(3) 0.4079(4) 0.0221(8) Uani 1 1 d . A .
H8A H 0.6978 0.6001 0.4174 0.033 Uiso 1 1 calc R . .
H8B H 0.9026 0.5909 0.4425 0.033 Uiso 1 1 calc R . .
H8C H 0.7873 0.5080 0.4578 0.033 Uiso 1 1 calc R . .
Cl1 Cl 0.6483(5) 0.1899(3) 0.1152(4) 0.0212(10) Uani 0.605(8) 1 d PDU B 1
O3 O 0.5592(6) 0.1991(3) 0.2206(5) 0.0331(15) Uani 0.605(8) 1 d PDU B 1
O4 O 0.6965(10) 0.1010(4) 0.1057(6) 0.065(3) Uani 0.605(8) 1 d PDU B 1
O5 O 0.5379(9) 0.2167(5) -0.0074(5) 0.032(2) Uani 0.605(8) 1 d PDU B 1
O6 O 0.7988(7) 0.2436(5) 0.1424(7) 0.057(2) Uani 0.605(8) 1 d PDU B 1
Cl1A Cl 0.6942(10) 0.1813(5) 0.1193(7) 0.0224(12) Uani 0.395(8) 1 d PU B 2
O3A O 0.7980(11) 0.1666(6) 0.0248(9) 0.039(2) Uani 0.395(8) 1 d PU B 2
O4A O 0.6722(13) 0.0981(7) 0.1759(14) 0.046(3) Uani 0.395(8) 1 d PU B 2
O5A O 0.5305(17) 0.2141(9) 0.0466(18) 0.046(4) Uani 0.395(8) 1 d PU B 2
O6A O 0.7812(15) 0.2394(7) 0.2166(13) 0.051(3) Uani 0.395(8) 1 d PU B 2

loop_
_atom_site_aniso_label
_atom_site_aniso_U_11
_atom_site_aniso_U_22
_atom_site_aniso_U_33
_atom_site_aniso_U_23
_atom_site_aniso_U_13
_atom_site_aniso_U_12
Rh1 0.0145(3) 0.0155(3) 0.0166(3) 0.00380(13) -0.00179(18) -0.00431(13)
N1 0.0126(15) 0.0113(15) 0.0226(16) 0.0059(12) 0.0013(12) 0.0018(12)
N2 0.0157(18) 0.0143(16) 0.0169(18) 0.0010(11) 0.0004(14) 0.0030(11)
N3 0.014(3) 0.020(2) 0.024(2) 0.0001(16) 0.0011(18) 0.0035(16)
O1 0.014(3) 0.020(2) 0.024(2) 0.0001(16) 0.0011(18) 0.0035(16)
O2 0.014(3) 0.020(2) 0.024(2) 0.0001(16) 0.0011(18) 0.0035(16)
C1 0.0156(17) 0.0122(18) 0.028(2) -0.0043(15) -0.0017(15) 0.0006(14)
C2 0.0120(16) 0.0083(16) 0.030(2) 0.0015(14) 0.0015(15) -0.0003(13)
C3 0.022(2) 0.018(2) 0.037(2) 0.0087(17) -0.0018(17) -0.0038(16)
C4 0.0180(18) 0.024(2) 0.0226(19) 0.0044(16) 0.0069(15) -0.0024(15)
C5 0.0181(18) 0.0156(18) 0.0188(18) 0.0037(14) 0.0020(15) 0.0018(14)
C6 0.0183(18) 0.0162(19) 0.0145(17) -0.0011(14) -0.0038(14) 0.0004(15)
C7 0.0125(18) 0.0168(19) 0.027(2) -0.0009(16) 0.0016(15) 0.0042(15)
C8 0.0218(19) 0.024(2) 0.0185(19) -0.0030(16) 0.0001(15) 0.0035(16)
Cl1 0.020(2) 0.0189(13) 0.0237(12) -0.0003(8) 0.0036(14) 0.0057(13)
O3 0.035(3) 0.036(3) 0.033(3) -0.003(2) 0.017(2) -0.001(2)
O4 0.119(7) 0.043(4) 0.027(3) -0.006(3) 0.002(4) 0.053(4)
O5 0.034(4) 0.026(3) 0.033(4) -0.006(3) 0.001(3) 0.010(3)
O6 0.021(3) 0.104(6) 0.047(4) 0.007(4) 0.014(3) -0.022(3)
Cl1A 0.019(3) 0.021(2) 0.0266(18) 0.0016(13) 0.0048(17) 0.0043(19)
O3A 0.032(4) 0.041(5) 0.049(5) -0.001(4) 0.019(4) -0.005(4)
O4A 0.041(5) 0.029(4) 0.077(8) 0.017(5) 0.034(6) 0.008(4)
O5A 0.013(5) 0.020(5) 0.098(11) -0.003(7) -0.002(6) 0.006(4)
O6A 0.051(6) 0.037(5) 0.057(7) -0.023(5) -0.008(5) 0.010(4)

loop_
_atom_type_symbol
_atom_type_description
_atom_type_scat_dispersion_real
_atom_type_scat_dispersion_imag
_atom_type_scat_source
C C 0.0181 0.0091 'International Tables Vol C Tables 4.2.6.8 and 6.1.1.4'
H H 0.0000 0.0000 'International Tables Vol C Tables 4.2.6.8 and 6.1.1.4'
N N 0.0311 0.0180 'International Tables Vol C Tables 4.2.6.8 and 6.1.1.4'
O O 0.0492 0.0322 'International Tables Vol C Tables 4.2.6.8 and 6.1.1.4'
Cl Cl 0.3639 0.7018 'International Tables Vol C Tables 4.2.6.8 and 6.1.1.4'
Rh Rh 0.0927 3.6045 'International Tables Vol C Tables 4.2.6.8 and 6.1.1.4'

loop_
_geom_angle_atom_site_label_1
_geom_angle_atom_site_label_2
_geom_angle_atom_site_label_3
_geom_angle
_geom_angle_site_symmetry_1
_geom_angle_site_symmetry_3
_geom_angle_publ_flag
N3 Rh1 N3 180.0(9) 3_665 . yes
N3 Rh1 N1 84.3(5) 3_665 . yes
N3 Rh1 N1 95.7(5) . . yes
N3 Rh1 N1 95.7(5) 3_665 3_665 yes
N3 Rh1 N1 84.3(5) . 3_665 yes
N1 Rh1 N1 180.00(17) . 3_665 yes
N3 Rh1 N2 92.3(4) 3_665 . yes
N3 Rh1 N2 87.7(4) . . yes
N1 Rh1 N2 84.72(13) . . yes
N1 Rh1 N2 95.28(13) 3_665 . yes
N3 Rh1 N2 87.7(4) 3_665 3_665 yes
N3 Rh1 N2 92.3(4) . 3_665 yes
N1 Rh1 N2 95.28(13) . 3_665 yes
N1 Rh1 N2 84.72(13) 3_665 3_665 yes
N2 Rh1 N2 180.0 . 3_665 yes
N3 Rh1 O2 3.6(8) 3_665 3_665 yes
N3 Rh1 O2 176.4(8) . 3_665 yes
N1 Rh1 O2 86.9(3) . 3_665 yes
N1 Rh1 O2 93.1(3) 3_665 3_665 yes
N2 Rh1 O2 95.1(3) . 3_665 yes
N2 Rh1 O2 84.9(3) 3_665 3_665 yes
N3 Rh1 O2 176.4(8) 3_665 . yes
N3 Rh1 O2 3.6(8) . . yes
N1 Rh1 O2 93.1(3) . . yes
N1 Rh1 O2 86.9(3) 3_665 . yes
N2 Rh1 O2 84.9(3) . . yes
N2 Rh1 O2 95.1(3) 3_665 . yes
O2 Rh1 O2 180.0(5) 3_665 . yes
C4 N1 C2 114.7(3) . . yes
C4 N1 Rh1 106.8(2) . . yes
C2 N1 Rh1 115.6(2) . . yes
C4 N1 H1 106.4 . . ?
C2 N1 H1 106.4 . . ?
Rh1 N1 H1 106.4 . . ?
C5 N2 C6 115.2(3) . . yes
C5 N2 Rh1 106.2(2) . . yes
C6 N2 Rh1 120.3(3) . . yes
C5 N2 H2 104.5 . . ?
C6 N2 H2 104.5 . . ?
Rh1 N2 H2 104.5 . . ?
O1 N3 Rh1 122.1(11) . . yes
O1 N3 H2B 92(3) . . ?
Rh1 N3 H2B 145(3) . . ?
O1 N3 H2C 43(5) . . ?
Rh1 N3 H2C 130(2) . . ?
H2B N3 H2C 79.3(16) . . ?
N3 O1 H2C 73(4) . . ?
Rh1 O2 H2B 121(3) . . ?
Rh1 O2 H2C 121(3) . . ?
H2B O2 H2C 104.4(3) . . ?
C6 C1 C2 119.3(3) 3_665 . ?
C6 C1 H1A 107.5 3_665 . ?
C2 C1 H1A 107.5 . . ?
C6 C1 H1B 107.5 3_665 . ?
C2 C1 H1B 107.5 . . ?
H1A C1 H1B 107.0 . . ?
N1 C2 C3 110.1(3) . . ?
N1 C2 C1 110.0(3) . . ?
C3 C2 C1 109.4(3) . . ?
N1 C2 H2A 109.1 . . ?
C3 C2 H2A 109.1 . . ?
C1 C2 H2A 109.1 . . ?
C2 C3 H3A 109.5 . . ?
C2 C3 H3B 109.5 . . ?
H3A C3 H3B 109.5 . . ?
C2 C3 H3C 109.5 . . ?
H3A C3 H3C 109.5 . . ?
H3B C3 H3C 109.5 . . ?
N1 C4 C5 108.2(3) . . ?
N1 C4 H4A 110.1 . . ?
C5 C4 H4A 110.1 . . ?
N1 C4 H4B 110.1 . . ?
C5 C4 H4B 110.1 . . ?
H4A C4 H4B 108.4 . . ?
N2 C5 C4 109.0(3) . . ?
N2 C5 H5A 109.9 . . ?
C4 C5 H5A 109.9 . . ?
N2 C5 H5B 109.9 . . ?
C4 C5 H5B 109.9 . . ?
H5A C5 H5B 108.3 . . ?
N2 C6 C7 112.3(3) . . ?
N2 C6 C8 108.2(3) . . ?
C7 C6 C8 108.9(3) . . ?
N2 C6 C1 107.6(3) . 3_665 ?
C7 C6 C1 112.1(3) . 3_665 ?
C8 C6 C1 107.7(3) . 3_665 ?
C6 C7 H7A 109.5 . . ?
C6 C7 H7B 109.5 . . ?
H7A C7 H7B 109.5 . . ?
C6 C7 H7C 109.5 . . ?
H7A C7 H7C 109.5 . . ?
H7B C7 H7C 109.5 . . ?
C6 C8 H8A 109.5 . . ?
C6 C8 H8B 109.5 . . ?
H8A C8 H8B 109.5 . . ?
C6 C8 H8C 109.5 . . ?
H8A C8 H8C 109.5 . . ?
H8B C8 H8C 109.5 . . ?
O4 Cl1 O6 109.9(3) . . ?
O4 Cl1 O3 109.4(3) . . ?
O6 Cl1 O3 109.1(3) . . ?
O4 Cl1 O5 109.7(3) . . ?
O6 Cl1 O5 109.3(3) . . ?
O3 Cl1 O5 109.4(3) . . ?
O6A Cl1A O3A 108.6(9) . . ?
O6A Cl1A O4A 111.2(11) . . ?
O3A Cl1A O4A 106.2(8) . . ?
O6A Cl1A O5A 113.1(9) . . ?
O3A Cl1A O5A 107.0(10) . . ?
O4A Cl1A O5A 110.3(8) . . ?

loop_
_geom_bond_atom_site_label_1
_geom_bond_atom_site_label_2
_geom_bond_distance
_geom_bond_site_symmetry_2
_geom_bond_publ_flag
Rh1 N3 1.998(12) 3_665 yes
Rh1 N3 1.998(12) . yes
Rh1 N1 2.083(3) . yes
Rh1 N1 2.083(3) 3_665 yes
Rh1 N2 2.091(4) . yes
Rh1 N2 2.091(4) 3_665 yes
Rh1 O2 2.366(6) 3_665 yes
Rh1 O2 2.366(6) . yes
N1 C4 1.485(5) . yes
N1 C2 1.505(5) . yes
N1 H1 0.9300 . ?
N2 C5 1.497(5) . yes
N2 C6 1.514(5) . yes
N2 H2 0.9300 . ?
N3 O1 1.19(2) . yes
N3 H2B 1.11(3) . ?
N3 H2C 1.26(2) . ?
O1 H2C 0.89(8) . ?
O2 H2B 0.9584(15) . ?
O2 H2C 0.9584(15) . ?
C1 C6 1.533(5) 3_665 ?
C1 C2 1.535(6) . ?
C1 H1A 0.9900 . ?
C1 H1B 0.9900 . ?
C2 C3 1.532(5) . ?
C2 H2A 1.0000 . ?
C3 H3A 0.9800 . ?
C3 H3B 0.9800 . ?
C3 H3C 0.9800 . ?
C4 C5 1.522(5) . ?
C4 H4A 0.9900 . ?
C4 H4B 0.9900 . ?
C5 H5A 0.9900 . ?
C5 H5B 0.9900 . ?
C6 C7 1.522(5) . ?
C6 C8 1.532(5) . ?
C6 C1 1.533(5) 3_665 ?
C7 H7A 0.9800 . ?
C7 H7B 0.9800 . ?
C7 H7C 0.9800 . ?
C8 H8A 0.9800 . ?
C8 H8B 0.9800 . ?
C8 H8C 0.9800 . ?
Cl1 O4 1.431(4) . ?
Cl1 O6 1.432(4) . ?
Cl1 O3 1.432(4) . ?
Cl1 O5 1.433(4) . ?
Cl1A O6A 1.408(12) . ?
Cl1A O3A 1.429(12) . ?
Cl1A O4A 1.433(12) . ?
Cl1A O5A 1.445(13) . ?

loop_
_geom_hbond_atom_site_label_D
_geom_hbond_atom_site_label_H
_geom_hbond_atom_site_label_A
_geom_hbond_distance_DH
_geom_hbond_distance_HA
_geom_hbond_distance_DA
_geom_hbond_angle_DHA
_geom_hbond_site_symmetry_A
N1 H1 O5A 0.93 2.14 3.034(14) 161.0 .
N1 H1 O5 0.93 2.21 3.126(8) 169.5 .
N1 H1 Cl1 0.93 2.95 3.813(5) 155.6 .
N2 H2 O4A 0.93 2.14 3.024(10) 159.0 2_655
N2 H2 O3 0.93 2.49 3.348(6) 153.0 2_655
N2 H2 O1 0.93 2.52 3.083(7) 119.1 .
N2 H2 O2 0.93 2.57 3.015(9) 110.0 .
O2 H2B O6A 0.9584(15) 2.64(2) 3.575(19) 164(3) 3_665
O2 H2B Cl1A 0.9584(15) 2.90(4) 3.775(15) 152(6) 3_665
O2 H2C O4A 0.9584(15) 2.05(3) 2.907(17) 148(4) 2_655
O2 H2C O6A 0.9584(15) 2.60(2) 3.476(17) 152(2) 2_655
O2 H2C Cl1A 0.9584(15) 2.783(12) 3.740(12) 177(5) 2_655

loop_
_geom_torsion_atom_site_label_1
_geom_torsion_atom_site_label_2
_geom_torsion_atom_site_label_3
_geom_torsion_atom_site_label_4
_geom_torsion
_geom_torsion_site_symmetry_1
_geom_torsion_site_symmetry_2
_geom_torsion_site_symmetry_3
_geom_torsion_site_symmetry_4
_geom_torsion_publ_flag
N3 Rh1 N1 C4 108.8(5) 3_665 . . . ?
N3 Rh1 N1 C4 -71.2(5) . . . . ?
N1 Rh1 N1 C4 -62(100) 3_665 . . . ?
N2 Rh1 N1 C4 15.9(2) . . . . ?
N2 Rh1 N1 C4 -164.1(2) 3_665 . . . ?
O2 Rh1 N1 C4 111.3(3) 3_665 . . . ?
O2 Rh1 N1 C4 -68.7(3) . . . . ?
N3 Rh1 N1 C2 -122.3(5) 3_665 . . . ?
N3 Rh1 N1 C2 57.7(5) . . . . ?
N1 Rh1 N1 C2 67(100) 3_665 . . . ?
N2 Rh1 N1 C2 144.8(3) . . . . ?
N2 Rh1 N1 C2 -35.2(3) 3_665 . . . ?
O2 Rh1 N1 C2 -119.8(3) 3_665 . . . ?
O2 Rh1 N1 C2 60.2(3) . . . . ?
N3 Rh1 N2 C5 -70.5(6) 3_665 . . . ?
N3 Rh1 N2 C5 109.5(6) . . . . ?
N1 Rh1 N2 C5 13.5(2) . . . . ?
N1 Rh1 N2 C5 -166.5(2) 3_665 . . . ?
N2 Rh1 N2 C5 0(100) 3_665 . . . ?
O2 Rh1 N2 C5 -72.9(4) 3_665 . . . ?
O2 Rh1 N2 C5 107.1(4) . . . . ?
N3 Rh1 N2 C6 62.6(6) 3_665 . . . ?
N3 Rh1 N2 C6 -117.4(6) . . . . ?
N1 Rh1 N2 C6 146.6(3) . . . . ?
N1 Rh1 N2 C6 -33.4(3) 3_665 . . . ?
N2 Rh1 N2 C6 0(100) 3_665 . . . ?
O2 Rh1 N2 C6 60.2(4) 3_665 . . . ?
O2 Rh1 N2 C6 -119.8(4) . . . . ?
N3 Rh1 N3 O1 48(100) 3_665 . . . ?
N1 Rh1 N3 O1 28.5(11) . . . . ?
N1 Rh1 N3 O1 -151.5(11) 3_665 . . . ?
N2 Rh1 N3 O1 -56.0(11) . . . . ?
N2 Rh1 N3 O1 124.0(11) 3_665 . . . ?
O2 Rh1 N3 O1 165(9) 3_665 . . . ?
O2 Rh1 N3 O1 -15(9) . . . . ?
C4 N1 C2 C3 -59.2(4) . . . . ?
Rh1 N1 C2 C3 175.9(3) . . . . ?
C4 N1 C2 C1 -179.9(3) . . . . ?
Rh1 N1 C2 C1 55.2(3) . . . . ?
C6 C1 C2 N1 -76.8(4) 3_665 . . . ?
C6 C1 C2 C3 162.1(3) 3_665 . . . ?
C2 N1 C4 C5 -171.6(3) . . . . ?
Rh1 N1 C4 C5 -42.2(3) . . . . ?
C6 N2 C5 C4 -176.2(3) . . . . ?
Rh1 N2 C5 C4 -40.4(3) . . . . ?
N1 C4 C5 N2 56.6(4) . . . . ?
C5 N2 C6 C7 54.2(4) . . . . ?
Rh1 N2 C6 C7 -75.0(3) . . . . ?
C5 N2 C6 C8 -66.0(4) . . . . ?
Rh1 N2 C6 C8 164.8(2) . . . . ?
C5 N2 C6 C1 177.9(3) . . . 3_665 ?
Rh1 N2 C6 C1 48.7(4) . . . 3_665 ?
